data_8103524
loop_
_publ_author_name
'Ahmed Farag, I.S.'
'El Kordy, M.A.'
'Ahmed, N.A.'

_publ_section_title
;
 Crystal structure of praseodymium sulfate octahydrate
;
_journal_name_full 'Zeitschrift fuer Kristallographie (149,1979-)'
_journal_page_first 165
_journal_page_last 171
_journal_volume 155
_journal_year 1981
_chemical_formula_sum 'H16 O20 Pr2 S3'
_chemical_name_systematic 'Pr2 (S O4)3 (H2 O)8'
_space_group_IT_number 15
_symmetry_space_group_name_Hall '-C 2yc'
_symmetry_space_group_name_H-M 'C 1 2/c 1'
_cell_angle_alpha 90
_cell_angle_beta 102
_cell_angle_gamma 90
_cell_formula_units_Z 4
_cell_length_a 13.694
_cell_length_b 6.803
_cell_length_c 18.061
_cell_volume 1645.800
_citation_journal_id_ASTM ZEKRDZ
_cod_data_source_file AhmedFarag_ZEKRDZ_1981_339.cif
_cod_data_source_block H16O20Pr2S3
_cod_original_cell_volume 1645.8
_cod_database_code 8103524

loop_
_symmetry_equiv_pos_as_xyz
x,y,z
-x,y,-z+1/2
-x,-y,-z
x,-y,z-1/2
x+1/2,y+1/2,z
-x+1/2,y+1/2,-z+1/2
-x+1/2,-y+1/2,-z
x+1/2,-y+1/2,z-1/2

loop_
_atom_site_label
_atom_site_type_symbol
_atom_site_fract_x
_atom_site_fract_y
_atom_site_fract_z
_atom_site_occupancy
_atom_site_U_iso_or_equiv
S2 S+6 0 0.32703 0.25 1 0.0
O3 O-2 0.33859 0.52981 0.35233 1 0.0
Pr1 Pr+3 0.16925 0.025 0.39284 1 0.0
O9 O-2 0.03923 0.24287 0.43379 1 0.0
S1 S+6 0.28562 0.53202 0.41145 1 0.0
O2 O-2 0.2475 0.33352 0.4192 1 0.0
O7 O-2 0.01317 -0.15994 0.35677 1 0.0
O1 O-2 0.35809 0.58401 0.48336 1 0.0
O10 O-2 0.34987 -0.0085 0.46021 1 0.0
O4 O-2 0.2119 0.6782 0.39904 1 0.0
O6 O-2 0.08232 0.20797 0.28786 1 0.0
O8 O-2 0.26148 -0.00223 0.29612 1 0.0
O5 O-2 0.02515 0.45217 0.19052 1 0.0
